data_7107866
loop_
_publ_author_name
'Feijun Wang'
'Mingliang Qu'
'Xi Lu'
'Feng Chen'
'Min Shi'

_publ_section_title
;
 Me3SiI-promoted reaction of salicylic aldehydes with ketones: a facile
 way to construct benzopyranic [2,3-b]ketals and spiroketals
;
_journal_name_full Chem.Commun.
_journal_page_first 6259
_journal_paper_doi 10.1039/c2cc32545d
_journal_volume 48
_journal_year 2012
_chemical_formula_sum 'C19 H20 O2'
_chemical_formula_weight 280.35
_chemical_name_systematic
;
?
;
_space_group_IT_number 148
_symmetry_cell_setting rhombohedral
_symmetry_space_group_name_Hall '-R 3'
_symmetry_space_group_name_H-M 'R -3 :H'
_atom_sites_solution_hydrogens geom
_atom_sites_solution_primary direct
_atom_sites_solution_secondary difmap
_audit_creation_method SHELXL-97
_cell_angle_alpha 90.00
_cell_angle_beta 90.00
_cell_angle_gamma 120.00
_cell_formula_units_Z 18
_cell_length_a 31.4581(18)
_cell_length_b 31.4581(18)
_cell_length_c 8.0818(6)
_cell_measurement_reflns_used 1754
_cell_measurement_temperature 293(2)
_cell_measurement_theta_max 47.516
_cell_measurement_theta_min 4.486
_cell_volume 6926.3(8)
_computing_cell_refinement 'Bruker SMART'
_computing_data_collection 'Bruker SMART'
_computing_data_reduction 'Bruker SHELXTL'
_computing_molecular_graphics 'Bruker SHELXTL'
_computing_publication_material 'Bruker SHELXTL'
_computing_structure_refinement 'SHELXL-97 (Sheldrick, 1997)'
_computing_structure_solution 'SHELXS-97 (Sheldrick, 1990)'
_diffrn_ambient_temperature 293(2)
_diffrn_measured_fraction_theta_full 0.999
_diffrn_measured_fraction_theta_max 0.999
_diffrn_measurement_device_type 'CCD area detector'
_diffrn_measurement_method 'phi and omega scans'
_diffrn_radiation_monochromator graphite
_diffrn_radiation_source 'fine-focus sealed tube'
_diffrn_radiation_type MoK\a
_diffrn_radiation_wavelength 0.71073
_diffrn_reflns_av_R_equivalents 0.0345
_diffrn_reflns_av_sigmaI/netI 0.0344
_diffrn_reflns_limit_h_max 30
_diffrn_reflns_limit_h_min -38
_diffrn_reflns_limit_k_max 38
_diffrn_reflns_limit_k_min -37
_diffrn_reflns_limit_l_max 9
_diffrn_reflns_limit_l_min -9
_diffrn_reflns_number 12654
_diffrn_reflns_theta_full 25.99
_diffrn_reflns_theta_max 25.99
_diffrn_reflns_theta_min 2.24
_exptl_absorpt_coefficient_mu 0.077
_exptl_absorpt_correction_T_max 1.00000
_exptl_absorpt_correction_T_min 0.38194
_exptl_absorpt_correction_type empirical
_exptl_absorpt_process_details sadabs
_exptl_crystal_colour colorless
_exptl_crystal_density_diffrn 1.210
_exptl_crystal_density_method 'not measured'
_exptl_crystal_description prismatic
_exptl_crystal_F_000 2700
_exptl_crystal_size_max 0.257
_exptl_crystal_size_mid 0.165
_exptl_crystal_size_min 0.098
_refine_diff_density_max 0.114
_refine_diff_density_min -0.105
_refine_diff_density_rms 0.024
_refine_ls_extinction_coef 0.00040(13)
_refine_ls_extinction_expression Fc^*^=kFc[1+0.001xFc^2^\l^3^/sin(2\q)]^-1/4^
_refine_ls_extinction_method SHELXL
_refine_ls_goodness_of_fit_ref 1.032
_refine_ls_hydrogen_treatment constr
_refine_ls_matrix_type full
_refine_ls_number_parameters 193
_refine_ls_number_reflns 3009
_refine_ls_number_restraints 0
_refine_ls_restrained_S_all 1.032
_refine_ls_R_factor_all 0.0725
_refine_ls_R_factor_gt 0.0407
_refine_ls_shift/su_max 0.000
_refine_ls_shift/su_mean 0.000
_refine_ls_structure_factor_coef Fsqd
_refine_ls_weighting_details 'calc w=1/[\s^2^(Fo^2^)+(0.0463P)^2^+1.0285P] where P=(Fo^2^+2Fc^2^)/3'
_refine_ls_weighting_scheme calc
_refine_ls_wR_factor_gt 0.0977
_refine_ls_wR_factor_ref 0.1094
_reflns_number_gt 1937
_reflns_number_total 3009
_reflns_threshold_expression >2sigma(I)
_cod_data_source_file c2cc32545d.txt
_cod_data_source_block cd211326
_cod_original_sg_symbol_H-M R-3
_cod_database_code 7107866

loop_
_symmetry_equiv_pos_as_xyz
'x, y, z'
'-y, x-y, z'
'-x+y, -x, z'
'x+2/3, y+1/3, z+1/3'
'-y+2/3, x-y+1/3, z+1/3'
'-x+y+2/3, -x+1/3, z+1/3'
'x+1/3, y+2/3, z+2/3'
'-y+1/3, x-y+2/3, z+2/3'
'-x+y+1/3, -x+2/3, z+2/3'
'-x, -y, -z'
'y, -x+y, -z'
'x-y, x, -z'
'-x+2/3, -y+1/3, -z+1/3'
'y+2/3, -x+y+1/3, -z+1/3'
'x-y+2/3, x+1/3, -z+1/3'
'-x+1/3, -y+2/3, -z+2/3'
'y+1/3, -x+y+2/3, -z+2/3'
'x-y+1/3, x+2/3, -z+2/3'

loop_
_atom_site_label
_atom_site_type_symbol
_atom_site_fract_x
_atom_site_fract_y
_atom_site_fract_z
_atom_site_U_iso_or_equiv
_atom_site_adp_type
_atom_site_occupancy
_atom_site_symmetry_multiplicity
_atom_site_calc_flag
_atom_site_refinement_flags
O1 O 0.50934(4) 0.09677(3) 0.41908(12) 0.0580(3) Uani 1 1 d .
O2 O 0.54082(3) 0.10805(3) 0.15206(12) 0.0584(3) Uani 1 1 d .
C1 C 0.53580(5) 0.14297(5) 0.48784(19) 0.0524(4) Uani 1 1 d .
C2 C 0.55320(5) 0.14454(6) 0.64628(19) 0.0622(4) Uani 1 1 d .
H2 H 0.5470 0.1157 0.6990 0.075 Uiso 1 1 calc R
C3 C 0.57974(6) 0.18889(8) 0.7252(2) 0.0774(5) Uani 1 1 d .
H3 H 0.5915 0.1901 0.8318 0.093 Uiso 1 1 calc R
C4 C 0.58899(6) 0.23145(7) 0.6467(3) 0.0815(6) Uani 1 1 d .
H4 H 0.6074 0.2615 0.6995 0.098 Uiso 1 1 calc R
C5 C 0.57096(6) 0.22947(6) 0.4896(2) 0.0710(5) Uani 1 1 d .
H5 H 0.5772 0.2584 0.4377 0.085 Uiso 1 1 calc R
C6 C 0.54368(5) 0.18500(6) 0.4071(2) 0.0566(4) Uani 1 1 d .
C7 C 0.52198(6) 0.18140(6) 0.2385(2) 0.0659(5) Uani 1 1 d .
H7A H 0.5474 0.1910 0.1555 0.079 Uiso 1 1 calc R
H7B H 0.5095 0.2040 0.2318 0.079 Uiso 1 1 calc R
C8 C 0.48061(6) 0.12960(5) 0.20210(19) 0.0575(4) Uani 1 1 d .
H8 H 0.4530 0.1231 0.2745 0.069 Uiso 1 1 calc R
C9 C 0.49718(5) 0.09323(5) 0.24688(17) 0.0525(4) Uani 1 1 d .
C10 C 0.46095(5) 0.03919(5) 0.21648(19) 0.0592(4) Uani 1 1 d .
H10 H 0.4559 0.0348 0.0966 0.071 Uiso 1 1 calc R
C11 C 0.48339(6) 0.00867(6) 0.2719(2) 0.0682(5) Uani 1 1 d .
H11A H 0.4827 0.0069 0.3918 0.082 Uiso 1 1 calc R
H11B H 0.4638 -0.0244 0.2293 0.082 Uiso 1 1 calc R
C12 C 0.53535(6) 0.02989(6) 0.21286(19) 0.0592(4) Uani 1 1 d .
C13 C 0.55963(7) 0.00343(6) 0.2130(2) 0.0730(5) Uani 1 1 d .
H13 H 0.5442 -0.0280 0.2578 0.088 Uiso 1 1 calc R
C14 C 0.60606(8) 0.02254(8) 0.1484(2) 0.0807(6) Uani 1 1 d .
H14 H 0.6219 0.0043 0.1512 0.097 Uiso 1 1 calc R
C15 C 0.62916(6) 0.06884(8) 0.0795(2) 0.0771(5) Uani 1 1 d .
H15 H 0.6601 0.0813 0.0323 0.093 Uiso 1 1 calc R
C16 C 0.60636(6) 0.09665(6) 0.0805(2) 0.0642(4) Uani 1 1 d .
H16 H 0.6218 0.1279 0.0346 0.077 Uiso 1 1 calc R
C17 C 0.56030(6) 0.07732(6) 0.15090(18) 0.0544(4) Uani 1 1 d .
C18 C 0.46285(6) 0.12461(7) 0.0234(2) 0.0782(5) Uani 1 1 d .
H18A H 0.4533 0.1487 0.0018 0.117 Uiso 1 1 calc R
H18B H 0.4352 0.0924 0.0067 0.117 Uiso 1 1 calc R
H18C H 0.4889 0.1296 -0.0505 0.117 Uiso 1 1 calc R
C19 C 0.41074(6) 0.02099(6) 0.2951(2) 0.0780(5) Uani 1 1 d .
H19A H 0.3898 -0.0132 0.2700 0.117 Uiso 1 1 calc R
H19B H 0.3964 0.0394 0.2520 0.117 Uiso 1 1 calc R
H19C H 0.4143 0.0253 0.4129 0.117 Uiso 1 1 calc R

loop_
_atom_site_aniso_label
_atom_site_aniso_U_11
_atom_site_aniso_U_22
_atom_site_aniso_U_33
_atom_site_aniso_U_23
_atom_site_aniso_U_13
_atom_site_aniso_U_12
O1 0.0669(7) 0.0557(6) 0.0466(6) -0.0032(5) -0.0064(5) 0.0271(5)
O2 0.0581(7) 0.0606(6) 0.0578(7) 0.0048(5) 0.0059(5) 0.0308(5)
C1 0.0470(9) 0.0562(10) 0.0523(10) -0.0082(8) 0.0007(7) 0.0246(7)
C2 0.0563(10) 0.0703(11) 0.0525(10) -0.0063(8) -0.0022(8) 0.0261(9)
C3 0.0689(12) 0.0935(14) 0.0618(12) -0.0178(11) -0.0083(9) 0.0347(11)
C4 0.0704(12) 0.0776(13) 0.0872(15) -0.0332(12) -0.0091(11) 0.0299(10)
C5 0.0637(11) 0.0607(11) 0.0875(14) -0.0089(10) 0.0015(10) 0.0302(9)
C6 0.0515(9) 0.0575(10) 0.0629(11) -0.0072(8) 0.0001(8) 0.0288(8)
C7 0.0722(11) 0.0634(10) 0.0691(12) 0.0021(8) -0.0028(9) 0.0393(9)
C8 0.0566(9) 0.0662(10) 0.0525(10) -0.0001(8) -0.0023(7) 0.0327(8)
C9 0.0533(9) 0.0602(10) 0.0415(9) 0.0002(7) 0.0006(7) 0.0266(8)
C10 0.0594(10) 0.0602(10) 0.0507(10) -0.0074(7) -0.0016(8) 0.0245(8)
C11 0.0745(11) 0.0571(10) 0.0661(11) -0.0045(8) -0.0012(9) 0.0277(9)
C12 0.0709(11) 0.0586(10) 0.0508(10) -0.0132(8) -0.0105(8) 0.0343(9)
C13 0.0864(14) 0.0678(11) 0.0723(12) -0.0194(9) -0.0196(10) 0.0441(11)
C14 0.0858(14) 0.0887(15) 0.0869(15) -0.0336(11) -0.0270(11) 0.0582(12)
C15 0.0644(11) 0.1001(15) 0.0731(13) -0.0291(11) -0.0136(9) 0.0457(12)
C16 0.0605(10) 0.0749(11) 0.0564(11) -0.0128(8) -0.0078(8) 0.0332(9)
C17 0.0577(10) 0.0636(10) 0.0460(9) -0.0119(7) -0.0092(7) 0.0335(9)
C18 0.0803(12) 0.0924(13) 0.0680(12) 0.0034(10) -0.0122(9) 0.0478(10)
C19 0.0630(11) 0.0699(11) 0.0822(13) -0.0070(10) 0.0062(9) 0.0191(9)

loop_
_atom_type_symbol
_atom_type_description
_atom_type_scat_dispersion_real
_atom_type_scat_dispersion_imag
_atom_type_scat_source
C C 0.0033 0.0016 'International Tables Vol C Tables 4.2.6.8 and 6.1.1.4'
H H 0.0000 0.0000 'International Tables Vol C Tables 4.2.6.8 and 6.1.1.4'
O O 0.0106 0.0060 'International Tables Vol C Tables 4.2.6.8 and 6.1.1.4'

loop_
_geom_angle_atom_site_label_1
_geom_angle_atom_site_label_2
_geom_angle_atom_site_label_3
_geom_angle
C1 O1 C9 118.03(11)
C17 O2 C9 117.73(11)
O1 C1 C6 122.90(14)
O1 C1 C2 115.45(14)
C6 C1 C2 121.64(14)
C3 C2 C1 119.66(17)
C3 C2 H2 120.2
C1 C2 H2 120.2
C2 C3 C4 120.01(17)
C2 C3 H3 120.0
C4 C3 H3 120.0
C3 C4 C5 119.91(17)
C3 C4 H4 120.0
C5 C4 H4 120.0
C4 C5 C6 121.28(17)
C4 C5 H5 119.4
C6 C5 H5 119.4
C1 C6 C5 117.48(15)
C1 C6 C7 119.92(14)
C5 C6 C7 122.59(15)
C6 C7 C8 111.66(13)
C6 C7 H7A 109.3
C8 C7 H7A 109.3
C6 C7 H7B 109.3
C8 C7 H7B 109.3
H7A C7 H7B 107.9
C9 C8 C7 109.20(12)
C9 C8 C18 113.15(13)
C7 C8 C18 111.46(13)
C9 C8 H8 107.6
C7 C8 H8 107.6
C18 C8 H8 107.6
O2 C9 O1 108.62(11)
O2 C9 C8 105.16(11)
O1 C9 C8 110.59(11)
O2 C9 C10 109.77(11)
O1 C9 C10 105.40(11)
C8 C9 C10 117.12(12)
C11 C10 C9 109.52(12)
C11 C10 C19 111.24(13)
C9 C10 C19 114.17(13)
C11 C10 H10 107.2
C9 C10 H10 107.2
C19 C10 H10 107.2
C12 C11 C10 111.88(13)
C12 C11 H11A 109.2
C10 C11 H11A 109.2
C12 C11 H11B 109.2
C10 C11 H11B 109.2
H11A C11 H11B 107.9
C13 C12 C17 117.52(16)
C13 C12 C11 122.57(16)
C17 C12 C11 119.88(14)
C14 C13 C12 121.49(18)
C14 C13 H13 119.3
C12 C13 H13 119.3
C13 C14 C15 119.95(17)
C13 C14 H14 120.0
C15 C14 H14 120.0
C14 C15 C16 120.01(18)
C14 C15 H15 120.0
C16 C15 H15 120.0
C15 C16 C17 119.08(17)
C15 C16 H16 120.5
C17 C16 H16 120.5
O2 C17 C16 115.45(14)
O2 C17 C12 122.75(14)
C16 C17 C12 121.80(15)
C8 C18 H18A 109.5
C8 C18 H18B 109.5
H18A C18 H18B 109.5
C8 C18 H18C 109.5
H18A C18 H18C 109.5
H18B C18 H18C 109.5
C10 C19 H19A 109.5
C10 C19 H19B 109.5
H19A C19 H19B 109.5
C10 C19 H19C 109.5
H19A C19 H19C 109.5
H19B C19 H19C 109.5

loop_
_geom_bond_atom_site_label_1
_geom_bond_atom_site_label_2
_geom_bond_distance
O1 C1 1.3800(16)
O1 C9 1.4328(16)
O2 C17 1.3792(17)
O2 C9 1.4315(16)
C1 C6 1.381(2)
C1 C2 1.384(2)
C2 C3 1.373(2)
C2 H2 0.9300
C3 C4 1.375(2)
C3 H3 0.9300
C4 C5 1.380(2)
C4 H4 0.9300
C5 C6 1.392(2)
C5 H5 0.9300
C6 C7 1.503(2)
C7 C8 1.521(2)
C7 H7A 0.9700
C7 H7B 0.9700
C8 C9 1.5192(19)
C8 C18 1.528(2)
C8 H8 0.9800
C9 C10 1.5206(19)
C10 C11 1.516(2)
C10 C19 1.524(2)
C10 H10 0.9800
C11 C12 1.501(2)
C11 H11A 0.9700
C11 H11B 0.9700
C12 C13 1.383(2)
C12 C17 1.386(2)
C13 C14 1.374(2)
C13 H13 0.9300
C14 C15 1.379(2)
C14 H14 0.9300
C15 C16 1.381(2)
C15 H15 0.9300
C16 C17 1.383(2)
C16 H16 0.9300
C18 H18A 0.9600
C18 H18B 0.9600
C18 H18C 0.9600
C19 H19A 0.9600
C19 H19B 0.9600
C19 H19C 0.9600

loop_
_geom_torsion_atom_site_label_1
_geom_torsion_atom_site_label_2
_geom_torsion_atom_site_label_3
_geom_torsion_atom_site_label_4
_geom_torsion
C9 O1 C1 C6 11.40(19)
C9 O1 C1 C2 -170.08(12)
O1 C1 C2 C3 -179.69(13)
C6 C1 C2 C3 -1.1(2)
C1 C2 C3 C4 -0.1(2)
C2 C3 C4 C5 1.0(3)
C3 C4 C5 C6 -0.5(3)
O1 C1 C6 C5 179.99(13)
C2 C1 C6 C5 1.6(2)
O1 C1 C6 C7 1.5(2)
C2 C1 C6 C7 -176.93(14)
C4 C5 C6 C1 -0.7(2)
C4 C5 C6 C7 177.72(15)
C1 C6 C7 C8 18.0(2)
C5 C6 C7 C8 -160.41(14)
C6 C7 C8 C9 -47.37(17)
C6 C7 C8 C18 -173.11(13)
C17 O2 C9 O1 70.33(14)
C17 O2 C9 C8 -171.26(11)
C17 O2 C9 C10 -44.44(16)
C1 O1 C9 O2 72.43(14)
C1 O1 C9 C8 -42.50(16)
C1 O1 C9 C10 -169.98(11)
C7 C8 C9 O2 -56.84(15)
C18 C8 C9 O2 67.93(15)
C7 C8 C9 O1 60.25(15)
C18 C8 C9 O1 -174.99(13)
C7 C8 C9 C10 -179.02(12)
C18 C8 C9 C10 -54.25(18)
O2 C9 C10 C11 61.50(15)
O1 C9 C10 C11 -55.30(15)
C8 C9 C10 C11 -178.73(13)
O2 C9 C10 C19 -173.01(12)
O1 C9 C10 C19 70.18(16)
C8 C9 C10 C19 -53.25(19)
C9 C10 C11 C12 -45.66(17)
C19 C10 C11 C12 -172.81(13)
C10 C11 C12 C13 -164.37(14)
C10 C11 C12 C17 13.8(2)
C17 C12 C13 C14 -2.5(2)
C11 C12 C13 C14 175.70(15)
C12 C13 C14 C15 -0.9(3)
C13 C14 C15 C16 2.3(3)
C14 C15 C16 C17 -0.2(2)
C9 O2 C17 C16 -169.93(12)
C9 O2 C17 C12 11.24(19)
C15 C16 C17 O2 177.85(13)
C15 C16 C17 C12 -3.3(2)
C13 C12 C17 O2 -176.65(13)
C11 C12 C17 O2 5.1(2)
C13 C12 C17 C16 4.6(2)
C11 C12 C17 C16 -173.63(14)
